data_7135149
loop_
_publ_author_name
'Ma, Qiyuan'
'Qin, Hao'
'He, Xulong'
'Zheng, Zexi'
'Ding, Yawen'
'Yuan, Yu'
'Zhang, Shuwei'
'Jia, Xiaodong'

_publ_section_title
;
 Design, synthesis and structural investigation of a novel class of
 aggregation-induced emission (AIE) molecular scaffolds.
;
_journal_issue 97
_journal_name_full 'Chemical communications (Cambridge, England)'
_journal_page_first 19281
_journal_page_last 19284
_journal_paper_doi 10.1039/d5cc04833h
_journal_volume 61
_journal_year 2025
_chemical_formula_moiety 'C32 H26 N2 O'
_chemical_formula_sum 'C32 H26 N2 O'
_chemical_formula_weight 454.55
_space_group_crystal_system triclinic
_space_group_IT_number 2
_space_group_name_Hall '-P 1'
_space_group_name_H-M_alt 'P -1'
_atom_sites_solution_hydrogens geom
_atom_sites_solution_primary dual
_audit_creation_date 2025-09-30
_audit_creation_method
;
Olex2 1.5-alpha
(compiled 2025.01.10 svn.r16582094 for OlexSys, GUI svn.r7115)
;
_audit_update_record
;
2025-10-03 deposited with the CCDC.	2025-10-30 downloaded from the CCDC.
;
_cell_angle_alpha 99.490(2)
_cell_angle_beta 97.145(2)
_cell_angle_gamma 103.344(2)
_cell_formula_units_Z 2
_cell_length_a 8.8121(2)
_cell_length_b 10.1918(2)
_cell_length_c 13.9891(4)
_cell_measurement_reflns_used 8801
_cell_measurement_temperature 299.13(10)
_cell_measurement_theta_max 75.4870
_cell_measurement_theta_min 3.2500
_cell_volume 1188.33(5)
_computing_cell_refinement 'CrysAlisPro 1.171.43.120a (Rigaku OD, 2024)'
_computing_data_collection 'CrysAlisPro 1.171.43.120a (Rigaku OD, 2024)'
_computing_data_reduction 'CrysAlisPro 1.171.43.120a (Rigaku OD, 2024)'
_computing_molecular_graphics 'Olex2 1.5-alpha (Dolomanov et al., 2009)'
_computing_publication_material 'Olex2 1.5-alpha (Dolomanov et al., 2009)'
_computing_structure_refinement 'XL  (Sheldrick, 2008)'
_computing_structure_solution 'SHELXT 2014/5 (Sheldrick, 2014)'
_diffrn_ambient_environment air
_diffrn_ambient_temperature 299.13(10)
_diffrn_detector 'Hybrid Pixel Array Detector'
_diffrn_detector_area_resol_mean 10.0000
_diffrn_detector_type HyPix
_diffrn_measured_fraction_theta_full 0.998
_diffrn_measured_fraction_theta_max 0.998
_diffrn_measurement_details
;
List of Runs (angles in degrees, time in seconds):

  # Type    Start    End  Width  t~exp~   \w     \q     \k     \f   Frames
#--------------------------------------------------------------------------
  1  \w    -33.00  14.00   0.50    0.05    --   44.63 -19.00-180.00   94
  2  \w    -22.00  20.00   0.50    0.05    --   44.63 -19.00-150.00   84
  3  \w    -24.00   1.00   0.50    0.05    --   44.63 -19.00 -90.00   50
  4  \w    -32.00  23.00   0.50    0.05    --   44.63 -19.00 -60.00  110
  5  \w    -28.00  39.00   0.50    0.05    --   44.63 -37.00  90.00  134
  6  \w     46.00 112.00   0.50    0.05    --  108.93-125.00 150.00  132
  7  \w     70.00 102.00   0.50    0.05    --  108.93 -97.00 -71.00   64
  8  \w     60.00 109.00   0.50    0.05    --  108.93-125.00-150.00   98
  9  \w     47.00  74.00   0.50    0.05    --   44.63 -97.00 -71.00   54
 10  \w    -19.00   7.00   0.50    0.05    --   44.63 -97.00 -71.00   52
 11  \w     50.00 104.00   0.50    0.05    --  108.93 -94.00-180.00  108
 12  \w     71.00 102.00   0.50    0.05    --  108.93 -94.00-150.00   62
 13  \w     36.00  63.00   0.50    0.05    --  108.93 -94.00-150.00   54
 14  \w     35.00  64.00   0.50    0.05    --  108.93 -61.00-150.00   58
 15  \w     47.00  86.00   0.50    0.05    --  108.93 -77.00 -60.00   78
 16  \w     37.00  64.00   0.50    0.05    --  108.93 -61.00 120.00   54
 17  \w     41.00  66.00   0.50    0.05    --  108.93 -61.00  60.00   50
 18  \w     88.00 173.00   0.50    0.05    --  108.93  15.00-150.00  170
 19  \w     85.00 175.00   0.50    0.05    --  108.93  97.00  37.00  180
 20  \w     89.00 117.00   0.50    0.05    --   44.63 179.00 -30.00   56
 21  \w     42.00  75.00   0.50    0.05    --   44.63 179.00 -30.00   66
 22  \w     42.00 118.00   0.50    0.05    --   44.63 179.00  60.00  152
 23  \w   -121.00 -55.00   0.50    0.05    -- -100.00 138.00-123.94  132
 24  \w    -72.00 -30.00   0.50    0.05    -- -100.00 125.00   0.00   84
 25  \w   -112.00 -43.00   0.50    0.05    -- -100.00 125.00  30.00  138
 26  \w   -112.00 -86.00   0.50    0.05    -- -100.00 125.00  60.00   52
 27  \w   -102.00 -60.00   0.50    0.05    -- -100.00  97.00  37.00   84
 28  \w    -38.00  13.00   0.50    0.05    --  -44.63  97.00  37.00  102
 29  \w    -53.00 -26.00   0.50    0.05    -- -100.00  45.00 -60.00   54
 30  \w    -54.00 -25.00   0.50    0.05    -- -100.00  45.00-120.00   58
 31  \w    -51.00 -26.00   0.50    0.05    -- -100.00  45.00-180.00   50
 32  \w    -54.00 -27.00   0.50    0.05    -- -100.00  45.00  60.00   54
 33  \w   -173.00 -76.00   0.50    0.05    -- -100.00 -15.00 -60.00  194
 34  \w   -172.00 -97.00   0.50    0.05    -- -100.00 -77.00   0.00  150
 35  \w   -151.00 -98.00   0.50    0.05    -- -100.00 -77.00 -30.00  106
 36  \w   -166.00-123.00   0.50    0.05    -- -100.00 -61.00-120.00   86
 37  \w   -106.00 -80.00   0.50    0.05    -- -100.00 -61.00-120.00   52
 38  \w   -147.00-108.00   0.50    0.05    -- -100.00 -97.00 -71.00   78
 39  \w   -174.00-137.00   0.50    0.05    -- -100.00 -94.00-120.00   74
 40  \w   -121.00 -96.00   0.50    0.05    -- -100.00 -94.00-120.00   50
;
_diffrn_measurement_device 'four-circle diffractometer'
_diffrn_measurement_device_type 'ROD, Synergy Custom system, HyPix'
_diffrn_measurement_method '\w scans'
_diffrn_orient_matrix_type 'CrysAlisPro convention (1999,Acta A55,543-557)'
_diffrn_orient_matrix_UB_11 0.0391085000
_diffrn_orient_matrix_UB_12 0.0176693000
_diffrn_orient_matrix_UB_13 -0.1021841000
_diffrn_orient_matrix_UB_21 0.0256196000
_diffrn_orient_matrix_UB_22 0.1568286000
_diffrn_orient_matrix_UB_23 0.0307426000
_diffrn_orient_matrix_UB_31 0.1762071000
_diffrn_orient_matrix_UB_32 0.0154042000
_diffrn_orient_matrix_UB_33 0.0380479000
_diffrn_radiation_monochromator mirror
_diffrn_radiation_probe x-ray
_diffrn_radiation_type 'Cu K\a'
_diffrn_radiation_wavelength 1.54184
_diffrn_reflns_av_R_equivalents 0.0234
_diffrn_reflns_av_unetI/netI 0.0228
_diffrn_reflns_Laue_measured_fraction_full 0.998
_diffrn_reflns_Laue_measured_fraction_max 0.998
_diffrn_reflns_limit_h_max 10
_diffrn_reflns_limit_h_min -8
_diffrn_reflns_limit_k_max 12
_diffrn_reflns_limit_k_min -12
_diffrn_reflns_limit_l_max 16
_diffrn_reflns_limit_l_min -16
_diffrn_reflns_number 12784
_diffrn_reflns_point_group_measured_fraction_full 0.998
_diffrn_reflns_point_group_measured_fraction_max 0.998
_diffrn_reflns_theta_full 66.599
_diffrn_reflns_theta_max 66.599
_diffrn_reflns_theta_min 3.250
_diffrn_source 'Rotating-anode X-ray tube'
_diffrn_source_type 'Rigaku (Cu) X-ray Source'
_exptl_absorpt_coefficient_mu 0.596
_exptl_absorpt_correction_T_max 1.00000
_exptl_absorpt_correction_T_min 0.92511
_exptl_absorpt_correction_type multi-scan
_exptl_absorpt_process_details
;
CrysAlisPro 1.171.43.120a (Rigaku Oxford Diffraction, 2024)
Empirical absorption correction using spherical harmonics,
implemented in SCALE3 ABSPACK scaling algorithm.
;
_exptl_crystal_colour 'clear light colourless'
_exptl_crystal_colour_lustre clear
_exptl_crystal_colour_modifier light
_exptl_crystal_colour_primary colourless
_exptl_crystal_density_diffrn 1.270
_exptl_crystal_description block
_exptl_crystal_F_000 480
_exptl_crystal_size_max 0.18
_exptl_crystal_size_mid 0.15
_exptl_crystal_size_min 0.12
_refine_diff_density_max 0.148
_refine_diff_density_min -0.143
_refine_diff_density_rms 0.025
_refine_ls_extinction_coef 0.0114(11)
_refine_ls_extinction_expression Fc^*^=kFc[1+0.001xFc^2^\l^3^/sin(2\q)]^-1/4^
_refine_ls_extinction_method 'SHELXL-2017/1 (Sheldrick 2017)'
_refine_ls_goodness_of_fit_ref 1.051
_refine_ls_hydrogen_treatment constr
_refine_ls_matrix_type full
_refine_ls_number_parameters 317
_refine_ls_number_reflns 4178
_refine_ls_number_restraints 0
_refine_ls_restrained_S_all 1.051
_refine_ls_R_factor_all 0.0419
_refine_ls_R_factor_gt 0.0366
_refine_ls_shift/su_max 0.000
_refine_ls_shift/su_mean 0.000
_refine_ls_structure_factor_coef Fsqd
_refine_ls_weighting_details 'w=1/[\s^2^(Fo^2^)+(0.0506P)^2^+0.1532P] where P=(Fo^2^+2Fc^2^)/3'
_refine_ls_weighting_scheme calc
_refine_ls_wR_factor_gt 0.0968
_refine_ls_wR_factor_ref 0.1006
_reflns_Friedel_coverage 0.000
_reflns_number_gt 3623
_reflns_number_total 4178
_reflns_threshold_expression 'I > 2\s(I)'
_cod_data_source_file d5cc04833h2.cif
_cod_data_source_block huangxietian1-lq_1008_auto
_cod_depositor_comments 'Adding full bibliography for 7135149--7135150.cif.'
_cod_database_code 7135149
_shelx_shelxl_version_number 2017/1
_shelx_space_group_comment
;
The symmetry employed for this shelxl refinement is uniquely defined
by the following loop, which should always be used as a source of
symmetry information in preference to the above space-group names.
They are only intended as comments.
;
_olex2_refinement_description
;
1. Fixed Uiso
 At 1.2 times of:
  All C(H) groups, All C(H,H) groups
2.a Ternary CH refined with riding coordinates:
 C009(H009)
2.b Secondary CH2 refined with riding coordinates:
 C006(H00A,H00B), C00E(H00E,H00F), C00I(H00G,H00H)
2.c Aromatic/amide H refined with riding coordinates:
 C008(H008), C00A(H00C), C00C(H00D), C00J(H00J), C00K(H00K), C00L(H00L),
 C00N(H00N), C00O(H00O), C00P(H00P), C00Q(H00Q), C00R(H00R), C00S(H00S),
 C00T(H00T), C00U(H00U), C00V(H00V), C00W(H00W), C00X(H00X), C00Y(H00Y),
 C00Z(H00Z)
;
_olex2_submission_special_instructions 'No special instructions were received'
_oxdiff_exptl_absorpt_empirical_details
;
Empirical correction (ABSPACK) includes:
- Absorption correction using spherical harmonics
- Frame scaling
;
_oxdiff_exptl_absorpt_empirical_full_max 1.438
_oxdiff_exptl_absorpt_empirical_full_min 0.552

loop_
_space_group_symop_operation_xyz
'x, y, z'
'-x, -y, -z'

loop_
_atom_site_label
_atom_site_type_symbol
_atom_site_fract_x
_atom_site_fract_y
_atom_site_fract_z
_atom_site_U_iso_or_equiv
_atom_site_adp_type
_atom_site_occupancy
_atom_site_site_symmetry_order
_atom_site_calc_flag
_atom_site_refinement_flags_posn
_atom_site_refinement_flags_adp
_atom_site_refinement_flags_occupancy
_atom_site_disorder_assembly
_atom_site_disorder_group
O001 O 0.77685(11) 0.71224(12) 0.25731(7) 0.0696(3) Uani 1 1 d . . . . .
N002 N 0.27551(13) 0.82926(11) 0.65541(8) 0.0536(3) Uani 1 1 d . . . . .
N003 N 0.65408(12) 0.62557(11) 0.68176(8) 0.0483(3) Uani 1 1 d . . . . .
C004 C 0.59026(13) 0.73665(12) 0.83572(9) 0.0425(3) Uani 1 1 d . . . . .
C005 C 0.61367(14) 0.63054(13) 0.88226(9) 0.0466(3) Uani 1 1 d . . . . .
C006 C 0.37582(14) 0.64007(13) 0.68670(9) 0.0462(3) Uani 1 1 d . . . . .
H00A H 0.359077 0.609523 0.615879 0.055 Uiso 1 1 calc R U . . .
H00B H 0.343302 0.559825 0.715393 0.055 Uiso 1 1 calc R U . . .
C007 C 0.27590(13) 0.73786(12) 0.71206(8) 0.0435(3) Uani 1 1 d . . . . .
C008 C 0.84550(14) 0.61223(13) 0.57295(9) 0.0462(3) Uani 1 1 d . . . . .
H008 H 0.896795 0.566526 0.613580 0.055 Uiso 1 1 calc R U . . .
C009 C 0.55405(13) 0.70850(12) 0.72489(9) 0.0426(3) Uani 1 1 d . . . . .
H009 H 0.579436 0.797268 0.704271 0.051 Uiso 1 1 calc R U . . .
C00A C 0.90426(14) 0.64136(13) 0.49015(9) 0.0467(3) Uani 1 1 d . . . . .
H00C H 0.997761 0.619462 0.477986 0.056 Uiso 1 1 calc R U . . .
C00B C 0.82730(14) 0.70286(12) 0.42399(9) 0.0454(3) Uani 1 1 d . . . . .
C00C C 0.59574(15) 0.86368(14) 0.89194(10) 0.0510(3) Uani 1 1 d . . . . .
H00D H 0.581650 0.935261 0.861171 0.061 Uiso 1 1 calc R U . . .
C00D C 0.19319(13) 0.73569(13) 0.79363(9) 0.0463(3) Uani 1 1 d . . . . .
C00E C 0.71443(16) 0.53295(13) 0.73691(9) 0.0491(3) Uani 1 1 d . . . . .
H00E H 0.824232 0.575444 0.766166 0.059 Uiso 1 1 calc R U . . .
H00F H 0.710187 0.448180 0.692141 0.059 Uiso 1 1 calc R U . . .
C00F C 0.70964(14) 0.65007(12) 0.59742(9) 0.0444(3) Uani 1 1 d . . . . .
C00G C 0.87682(15) 0.72491(13) 0.32995(9) 0.0478(3) Uani 1 1 d . . . . .
C00H C 1.04766(14) 0.76835(12) 0.32114(9) 0.0463(3) Uani 1 1 d . . . . .
C00I C 0.61960(16) 0.49987(13) 0.81731(10) 0.0528(3) Uani 1 1 d . . . . .
H00G H 0.512996 0.446565 0.788007 0.063 Uiso 1 1 calc R U . . .
H00H H 0.668266 0.445236 0.856129 0.063 Uiso 1 1 calc R U . . .
C00J C 0.63879(15) 0.65266(16) 0.98433(10) 0.0567(3) Uani 1 1 d . . . . .
H00J H 0.653535 0.581686 1.015585 0.068 Uiso 1 1 calc R U . . .
C00K C 0.63337(16) 0.71443(15) 0.53103(10) 0.0545(3) Uani 1 1 d . . . . .
H00K H 0.544025 0.742638 0.545006 0.065 Uiso 1 1 calc R U . . .
C00L C 0.68929(16) 0.73586(14) 0.44626(10) 0.0541(3) Uani 1 1 d . . . . .
H00L H 0.633184 0.773721 0.402145 0.065 Uiso 1 1 calc R U . . .
C00M C 0.10689(15) 0.83610(15) 0.81255(10) 0.0553(3) Uani 1 1 d . . . . .
C00N C 1.08886(17) 0.75500(14) 0.22804(10) 0.0559(3) Uani 1 1 d . . . . .
H00N H 1.011434 0.711207 0.173479 0.067 Uiso 1 1 calc R U . . .
C00O C 0.19549(16) 0.64172(17) 0.85727(11) 0.0608(4) Uani 1 1 d . . . . .
H00O H 0.250323 0.574513 0.845567 0.073 Uiso 1 1 calc R U . . .
C00P C 0.64210(17) 0.77882(18) 1.03982(10) 0.0649(4) Uani 1 1 d . . . . .
H00P H 0.657779 0.792369 1.108077 0.078 Uiso 1 1 calc R U . . .
C00Q C 1.24198(18) 0.80534(16) 0.21509(12) 0.0652(4) Uani 1 1 d . . . . .
H00Q H 1.267232 0.795821 0.152141 0.078 Uiso 1 1 calc R U . . .
C00R C 0.62208(17) 0.88461(16) 0.99372(10) 0.0627(4) Uani 1 1 d . . . . .
H00R H 0.626250 0.970233 1.030974 0.075 Uiso 1 1 calc R U . . .
C00S C 0.19107(19) 0.92349(15) 0.67522(12) 0.0639(4) Uani 1 1 d . . . . .
H00S H 0.190716 0.987550 0.634971 0.077 Uiso 1 1 calc R U . . .
C00T C 1.16512(18) 0.83176(17) 0.40086(11) 0.0686(4) Uani 1 1 d . . . . .
H00T H 1.140942 0.841373 0.464072 0.082 Uiso 1 1 calc R U . . .
C00U C 0.10750(18) 0.92979(16) 0.74992(12) 0.0653(4) Uani 1 1 d . . . . .
H00U H 0.050844 0.995994 0.759546 0.078 Uiso 1 1 calc R U . . .
C00V C 0.02646(17) 0.8380(2) 0.89424(12) 0.0738(5) Uani 1 1 d . . . . .
H00V H -0.031735 0.902409 0.906790 0.089 Uiso 1 1 calc R U . . .
C00W C 1.35656(19) 0.86904(18) 0.29418(14) 0.0759(5) Uani 1 1 d . . . . .
H00W H 1.459899 0.904192 0.285337 0.091 Uiso 1 1 calc R U . . .
C00X C 0.03321(19) 0.7476(2) 0.95395(12) 0.0851(6) Uani 1 1 d . . . . .
H00X H -0.019017 0.751187 1.007776 0.102 Uiso 1 1 calc R U . . .
C00Y C 0.11801(19) 0.6488(2) 0.93566(12) 0.0791(5) Uani 1 1 d . . . . .
H00Y H 0.121655 0.587001 0.977450 0.095 Uiso 1 1 calc R U . . .
C00Z C 1.3196(2) 0.8813(2) 0.38681(14) 0.0878(6) Uani 1 1 d . . . . .
H00Z H 1.398612 0.923263 0.440884 0.105 Uiso 1 1 calc R U . . .

loop_
_atom_site_aniso_label
_atom_site_aniso_U_11
_atom_site_aniso_U_22
_atom_site_aniso_U_33
_atom_site_aniso_U_23
_atom_site_aniso_U_13
_atom_site_aniso_U_12
O001 0.0537(5) 0.1031(8) 0.0514(6) 0.0296(5) 0.0013(4) 0.0132(5)
N002 0.0562(6) 0.0575(6) 0.0499(6) 0.0157(5) 0.0067(5) 0.0176(5)
N003 0.0535(6) 0.0566(6) 0.0471(6) 0.0188(5) 0.0171(5) 0.0280(5)
C004 0.0346(6) 0.0486(6) 0.0436(6) 0.0086(5) 0.0071(5) 0.0099(5)
C005 0.0403(6) 0.0560(7) 0.0468(7) 0.0156(6) 0.0101(5) 0.0139(5)
C006 0.0461(6) 0.0497(7) 0.0417(6) 0.0059(5) 0.0066(5) 0.0129(5)
C007 0.0379(6) 0.0493(6) 0.0405(6) 0.0076(5) 0.0010(5) 0.0097(5)
C008 0.0498(7) 0.0540(7) 0.0416(6) 0.0129(5) 0.0080(5) 0.0242(6)
C009 0.0436(6) 0.0442(6) 0.0446(6) 0.0118(5) 0.0112(5) 0.0166(5)
C00A 0.0461(6) 0.0542(7) 0.0443(7) 0.0096(5) 0.0096(5) 0.0211(5)
C00B 0.0466(6) 0.0484(7) 0.0430(6) 0.0105(5) 0.0081(5) 0.0144(5)
C00C 0.0458(7) 0.0532(7) 0.0527(7) 0.0058(6) 0.0061(5) 0.0145(5)
C00D 0.0345(6) 0.0573(7) 0.0429(6) 0.0069(5) 0.0019(5) 0.0082(5)
C00E 0.0573(7) 0.0484(7) 0.0487(7) 0.0137(5) 0.0113(6) 0.0236(6)
C00F 0.0470(6) 0.0479(6) 0.0425(6) 0.0105(5) 0.0092(5) 0.0182(5)
C00G 0.0513(7) 0.0492(7) 0.0435(7) 0.0114(5) 0.0052(5) 0.0142(5)
C00H 0.0504(7) 0.0462(6) 0.0439(7) 0.0123(5) 0.0075(5) 0.0138(5)
C00I 0.0599(8) 0.0510(7) 0.0537(8) 0.0191(6) 0.0118(6) 0.0192(6)
C00J 0.0506(7) 0.0773(9) 0.0498(8) 0.0233(7) 0.0108(6) 0.0226(7)
C00K 0.0515(7) 0.0701(8) 0.0561(8) 0.0236(6) 0.0166(6) 0.0320(6)
C00L 0.0538(7) 0.0668(8) 0.0523(8) 0.0252(6) 0.0098(6) 0.0269(6)
C00M 0.0402(6) 0.0665(8) 0.0521(8) -0.0025(6) 0.0029(5) 0.0126(6)
C00N 0.0617(8) 0.0576(8) 0.0489(7) 0.0134(6) 0.0127(6) 0.0127(6)
C00O 0.0469(7) 0.0809(10) 0.0571(8) 0.0253(7) 0.0100(6) 0.0129(7)
C00P 0.0591(8) 0.0944(11) 0.0422(7) 0.0070(7) 0.0055(6) 0.0281(8)
C00Q 0.0683(9) 0.0686(9) 0.0692(10) 0.0265(8) 0.0275(8) 0.0208(7)
C00R 0.0573(8) 0.0731(9) 0.0520(8) -0.0057(7) 0.0027(6) 0.0218(7)
C00S 0.0719(9) 0.0571(8) 0.0671(9) 0.0182(7) 0.0048(7) 0.0249(7)
C00T 0.0628(9) 0.0811(10) 0.0512(8) 0.0083(7) 0.0045(7) 0.0034(7)
C00U 0.0633(9) 0.0614(9) 0.0717(10) 0.0020(7) 0.0038(7) 0.0287(7)
C00V 0.0491(8) 0.1034(13) 0.0611(9) -0.0095(9) 0.0103(7) 0.0221(8)
C00W 0.0546(8) 0.0834(11) 0.0968(13) 0.0409(10) 0.0192(9) 0.0125(8)
C00X 0.0514(9) 0.1444(17) 0.0532(9) 0.0125(10) 0.0173(7) 0.0135(10)
C00Y 0.0568(9) 0.1223(15) 0.0607(9) 0.0371(10) 0.0145(7) 0.0121(9)
C00Z 0.0599(9) 0.1037(14) 0.0805(12) 0.0184(10) -0.0092(8) -0.0059(9)

loop_
_atom_type_symbol
_atom_type_description
_atom_type_scat_dispersion_real
_atom_type_scat_dispersion_imag
_atom_type_scat_source
C C 0.0181 0.0091 'International Tables Vol C Tables 4.2.6.8 and 6.1.1.4'
H H 0.0000 0.0000 'International Tables Vol C Tables 4.2.6.8 and 6.1.1.4'
N N 0.0311 0.0180 'International Tables Vol C Tables 4.2.6.8 and 6.1.1.4'
O O 0.0492 0.0322 'International Tables Vol C Tables 4.2.6.8 and 6.1.1.4'

loop_
_geom_angle_atom_site_label_1
_geom_angle_atom_site_label_2
_geom_angle_atom_site_label_3
_geom_angle
_geom_angle_site_symmetry_1
_geom_angle_site_symmetry_3
_geom_angle_publ_flag
C007 N002 C00S 118.24(12) . . ?
C00E N003 C009 119.71(10) . . ?
C00F N003 C009 119.85(9) . . ?
C00F N003 C00E 119.73(10) . . ?
C005 C004 C009 118.77(11) . . ?
C00C C004 C005 119.51(11) . . ?
C00C C004 C009 121.69(11) . . ?
C004 C005 C00I 116.65(11) . . ?
C00J C005 C004 119.47(12) . . ?
C00J C005 C00I 123.77(12) . . ?
H00A C006 H00B 108.0 . . ?
C007 C006 H00A 109.3 . . ?
C007 C006 H00B 109.3 . . ?
C007 C006 C009 111.59(10) . . ?
C009 C006 H00A 109.3 . . ?
C009 C006 H00B 109.3 . . ?
N002 C007 C006 114.72(11) . . ?
N002 C007 C00D 122.59(11) . . ?
C00D C007 C006 122.64(11) . . ?
C00A C008 H008 119.3 . . ?
C00A C008 C00F 121.33(11) . . ?
C00F C008 H008 119.3 . . ?
N003 C009 C004 110.97(9) . . ?
N003 C009 C006 111.63(10) . . ?
N003 C009 H009 107.6 . . ?
C004 C009 C006 111.23(9) . . ?
C004 C009 H009 107.6 . . ?
C006 C009 H009 107.6 . . ?
C008 C00A H00C 119.2 . . ?
C008 C00A C00B 121.67(11) . . ?
C00B C00A H00C 119.2 . . ?
C00A C00B C00G 123.91(11) . . ?
C00L C00B C00A 117.03(11) . . ?
C00L C00B C00G 118.90(11) . . ?
C004 C00C H00D 119.8 . . ?
C00R C00C C004 120.39(13) . . ?
C00R C00C H00D 119.8 . . ?
C00M C00D C007 117.68(12) . . ?
C00O C00D C007 123.79(12) . . ?
C00O C00D C00M 118.52(12) . . ?
N003 C00E H00E 109.3 . . ?
N003 C00E H00F 109.3 . . ?
N003 C00E C00I 111.80(10) . . ?
H00E C00E H00F 107.9 . . ?
C00I C00E H00E 109.3 . . ?
C00I C00E H00F 109.3 . . ?
N003 C00F C008 121.45(11) . . ?
N003 C00F C00K 121.77(11) . . ?
C008 C00F C00K 116.78(11) . . ?
O001 C00G C00B 119.97(12) . . ?
O001 C00G C00H 118.48(11) . . ?
C00B C00G C00H 121.50(11) . . ?
C00N C00H C00G 118.76(11) . . ?
C00T C00H C00G 122.79(12) . . ?
C00T C00H C00N 118.22(13) . . ?
C005 C00I C00E 109.90(10) . . ?
C005 C00I H00G 109.7 . . ?
C005 C00I H00H 109.7 . . ?
C00E C00I H00G 109.7 . . ?
C00E C00I H00H 109.7 . . ?
H00G C00I H00H 108.2 . . ?
C005 C00J H00J 119.6 . . ?
C00P C00J C005 120.72(13) . . ?
C00P C00J H00J 119.6 . . ?
C00F C00K H00K 119.6 . . ?
C00L C00K C00F 120.85(12) . . ?
C00L C00K H00K 119.6 . . ?
C00B C00L H00L 118.9 . . ?
C00K C00L C00B 122.19(12) . . ?
C00K C00L H00L 118.9 . . ?
C00U C00M C00D 117.96(13) . . ?
C00U C00M C00V 123.23(14) . . ?
C00V C00M C00D 118.80(14) . . ?
C00H C00N H00N 119.4 . . ?
C00Q C00N C00H 121.19(14) . . ?
C00Q C00N H00N 119.4 . . ?
C00D C00O H00O 119.7 . . ?
C00Y C00O C00D 120.53(15) . . ?
C00Y C00O H00O 119.7 . . ?
C00J C00P H00P 120.1 . . ?
C00R C00P C00J 119.76(13) . . ?
C00R C00P H00P 120.1 . . ?
C00N C00Q H00Q 120.0 . . ?
C00W C00Q C00N 120.07(15) . . ?
C00W C00Q H00Q 120.0 . . ?
C00C C00R H00R 119.9 . . ?
C00P C00R C00C 120.13(13) . . ?
C00P C00R H00R 119.9 . . ?
N002 C00S H00S 118.0 . . ?
C00U C00S N002 123.98(14) . . ?
C00U C00S H00S 118.0 . . ?
C00H C00T H00T 120.0 . . ?
C00H C00T C00Z 120.01(15) . . ?
C00Z C00T H00T 120.0 . . ?
C00M C00U H00U 120.2 . . ?
C00S C00U C00M 119.54(13) . . ?
C00S C00U H00U 120.2 . . ?
C00M C00V H00V 119.6 . . ?
C00X C00V C00M 120.87(16) . . ?
C00X C00V H00V 119.6 . . ?
C00Q C00W H00W 120.1 . . ?
C00Q C00W C00Z 119.87(15) . . ?
C00Z C00W H00W 120.1 . . ?
C00V C00X H00X 119.7 . . ?
C00V C00X C00Y 120.52(15) . . ?
C00Y C00X H00X 119.7 . . ?
C00O C00Y C00X 120.74(17) . . ?
C00O C00Y H00Y 119.6 . . ?
C00X C00Y H00Y 119.6 . . ?
C00T C00Z H00Z 119.7 . . ?
C00W C00Z C00T 120.62(16) . . ?
C00W C00Z H00Z 119.7 . . ?

loop_
_geom_bond_atom_site_label_1
_geom_bond_atom_site_label_2
_geom_bond_distance
_geom_bond_site_symmetry_2
_geom_bond_publ_flag
O001 C00G 1.2276(15) . ?
N002 C007 1.3191(16) . ?
N002 C00S 1.3587(18) . ?
N003 C009 1.4709(15) . ?
N003 C00E 1.4624(15) . ?
N003 C00F 1.3706(16) . ?
C004 C005 1.3920(17) . ?
C004 C009 1.5087(16) . ?
C004 C00C 1.3867(17) . ?
C005 C00I 1.4989(18) . ?
C005 C00J 1.3895(18) . ?
C006 H00A 0.9700 . ?
C006 H00B 0.9700 . ?
C006 C007 1.5036(17) . ?
C006 C009 1.5496(17) . ?
C007 C00D 1.4288(17) . ?
C008 H008 0.9300 . ?
C008 C00A 1.3746(17) . ?
C008 C00F 1.4039(16) . ?
C009 H009 0.9800 . ?
C00A H00C 0.9300 . ?
C00A C00B 1.3930(17) . ?
C00B C00G 1.4719(17) . ?
C00B C00L 1.3921(18) . ?
C00C H00D 0.9300 . ?
C00C C00R 1.3862(19) . ?
C00D C00M 1.4198(19) . ?
C00D C00O 1.4127(19) . ?
C00E H00E 0.9700 . ?
C00E H00F 0.9700 . ?
C00E C00I 1.5184(18) . ?
C00F C00K 1.4120(17) . ?
C00G C00H 1.4947(18) . ?
C00H C00N 1.3887(18) . ?
C00H C00T 1.3780(19) . ?
C00I H00G 0.9700 . ?
C00I H00H 0.9700 . ?
C00J H00J 0.9300 . ?
C00J C00P 1.380(2) . ?
C00K H00K 0.9300 . ?
C00K C00L 1.3704(18) . ?
C00L H00L 0.9300 . ?
C00M C00U 1.398(2) . ?
C00M C00V 1.417(2) . ?
C00N H00N 0.9300 . ?
C00N C00Q 1.374(2) . ?
C00O H00O 0.9300 . ?
C00O C00Y 1.363(2) . ?
C00P H00P 0.9300 . ?
C00P C00R 1.378(2) . ?
C00Q H00Q 0.9300 . ?
C00Q C00W 1.359(2) . ?
C00R H00R 0.9300 . ?
C00S H00S 0.9300 . ?
C00S C00U 1.353(2) . ?
C00T H00T 0.9300 . ?
C00T C00Z 1.389(2) . ?
C00U H00U 0.9300 . ?
C00V H00V 0.9300 . ?
C00V C00X 1.347(3) . ?
C00W H00W 0.9300 . ?
C00W C00Z 1.368(3) . ?
C00X H00X 0.9300 . ?
C00X C00Y 1.396(3) . ?
C00Y H00Y 0.9300 . ?
C00Z H00Z 0.9300 . ?

loop_
_geom_torsion_atom_site_label_1
_geom_torsion_atom_site_label_2
_geom_torsion_atom_site_label_3
_geom_torsion_atom_site_label_4
_geom_torsion
_geom_torsion_site_symmetry_1
_geom_torsion_site_symmetry_2
_geom_torsion_site_symmetry_3
_geom_torsion_site_symmetry_4
_geom_torsion_publ_flag
O001 C00G C00H C00N -18.15(18) . . . . ?
O001 C00G C00H C00T 156.27(14) . . . . ?
N002 C007 C00D C00M 0.55(17) . . . . ?
N002 C007 C00D C00O -178.00(12) . . . . ?
N002 C00S C00U C00M 0.7(2) . . . . ?
N003 C00E C00I C005 -54.23(14) . . . . ?
N003 C00F C00K C00L -178.87(12) . . . . ?
C004 C005 C00I C00E 41.51(15) . . . . ?
C004 C005 C00J C00P -0.56(19) . . . . ?
C004 C00C C00R C00P -0.4(2) . . . . ?
C005 C004 C009 N003 -42.09(14) . . . . ?
C005 C004 C009 C006 82.83(13) . . . . ?
C005 C004 C00C C00R -0.91(18) . . . . ?
C005 C00J C00P C00R -0.7(2) . . . . ?
C006 C007 C00D C00M 177.85(11) . . . . ?
C006 C007 C00D C00O -0.70(18) . . . . ?
C007 N002 C00S C00U 0.2(2) . . . . ?
C007 C006 C009 N003 -167.13(10) . . . . ?
C007 C006 C009 C004 68.32(13) . . . . ?
C007 C00D C00M C00U 0.43(17) . . . . ?
C007 C00D C00M C00V -178.72(12) . . . . ?
C007 C00D C00O C00Y 177.76(13) . . . . ?
C008 C00A C00B C00G -174.26(11) . . . . ?
C008 C00A C00B C00L 1.09(19) . . . . ?
C008 C00F C00K C00L 1.1(2) . . . . ?
C009 N003 C00E C00I 19.46(16) . . . . ?
C009 N003 C00F C008 156.86(11) . . . . ?
C009 N003 C00F C00K -23.14(18) . . . . ?
C009 C004 C005 C00I 6.95(16) . . . . ?
C009 C004 C005 C00J -176.61(11) . . . . ?
C009 C004 C00C C00R 177.01(11) . . . . ?
C009 C006 C007 N002 77.88(13) . . . . ?
C009 C006 C007 C00D -99.61(13) . . . . ?
C00A C008 C00F N003 -177.63(11) . . . . ?
C00A C008 C00F C00K 2.37(19) . . . . ?
C00A C00B C00G O001 143.31(14) . . . . ?
C00A C00B C00G C00H -39.21(18) . . . . ?
C00A C00B C00L C00K 2.5(2) . . . . ?
C00B C00G C00H C00N 164.32(12) . . . . ?
C00B C00G C00H C00T -21.26(19) . . . . ?
C00C C004 C005 C00I -175.07(11) . . . . ?
C00C C004 C005 C00J 1.38(17) . . . . ?
C00C C004 C009 N003 139.97(11) . . . . ?
C00C C004 C009 C006 -95.11(13) . . . . ?
C00D C00M C00U C00S -1.0(2) . . . . ?
C00D C00M C00V C00X 0.9(2) . . . . ?
C00D C00O C00Y C00X 0.8(2) . . . . ?
C00E N003 C009 C004 27.15(15) . . . . ?
C00E N003 C009 C006 -97.54(13) . . . . ?
C00E N003 C00F C008 -13.41(18) . . . . ?
C00E N003 C00F C00K 166.59(12) . . . . ?
C00F N003 C009 C004 -143.12(11) . . . . ?
C00F N003 C009 C006 92.19(13) . . . . ?
C00F N003 C00E C00I -170.25(11) . . . . ?
C00F C008 C00A C00B -3.5(2) . . . . ?
C00F C00K C00L C00B -3.6(2) . . . . ?
C00G C00B C00L C00K 178.07(13) . . . . ?
C00G C00H C00N C00Q 173.69(12) . . . . ?
C00G C00H C00T C00Z -173.92(15) . . . . ?
C00H C00N C00Q C00W 0.3(2) . . . . ?
C00H C00T C00Z C00W 0.6(3) . . . . ?
C00I C005 C00J C00P 175.62(13) . . . . ?
C00J C005 C00I C00E -134.77(13) . . . . ?
C00J C00P C00R C00C 1.2(2) . . . . ?
C00L C00B C00G O001 -31.96(19) . . . . ?
C00L C00B C00G C00H 145.53(13) . . . . ?
C00M C00D C00O C00Y -0.8(2) . . . . ?
C00M C00V C00X C00Y -0.9(3) . . . . ?
C00N C00H C00T C00Z 0.5(2) . . . . ?
C00N C00Q C00W C00Z 0.9(3) . . . . ?
C00O C00D C00M C00U 179.05(12) . . . . ?
C00O C00D C00M C00V -0.09(18) . . . . ?
C00Q C00W C00Z C00T -1.3(3) . . . . ?
C00S N002 C007 C006 -178.39(11) . . . . ?
C00S N002 C007 C00D -0.89(18) . . . . ?
C00T C00H C00N C00Q -1.0(2) . . . . ?
C00U C00M C00V C00X -178.15(15) . . . . ?
C00V C00M C00U C00S 178.08(14) . . . . ?
C00V C00X C00Y C00O 0.0(3) . . . . ?
